data_2012509
loop_
_publ_author_name
'Bujak, Maciej'
'Zaleski, Jacek'
'Prezhdo, Victor'
'Uspenskiy, Boris'

_publ_section_title
;
 Methyl 3-(4-methoxyphenyl)prop-2-enoate
;
_journal_issue 2
_journal_name_full 'Acta Crystallographica Section C'
_journal_page_first o76
_journal_page_last o77
_journal_paper_doi 10.1107/S0108270101019539
_journal_volume 58
_journal_year 2002
_chemical_formula_iupac 'C11 H12 O3'
_chemical_formula_moiety 'C11 H12 O3'
_chemical_formula_sum 'C11 H12 O3'
_chemical_formula_weight 192.21
_chemical_name_systematic
;
Methyl 3-(4-methoxyphenyl)propenoate
;
_space_group_IT_number 29
_symmetry_cell_setting orthorhombic
_symmetry_space_group_name_Hall 'P 2c -2ac'
_symmetry_space_group_name_H-M 'P c a 21'
_atom_sites_solution_hydrogens geom
_atom_sites_solution_primary direct
_atom_sites_solution_secondary difmap
_audit_creation_method SHELXL97
_cell_angle_alpha 90
_cell_angle_beta 90
_cell_angle_gamma 90
_cell_formula_units_Z 4
_cell_length_a 6.2030(10)
_cell_length_b 7.2590(10)
_cell_length_c 22.657(5)
_cell_measurement_reflns_used 44
_cell_measurement_temperature 295(2)
_cell_measurement_theta_max 17
_cell_measurement_theta_min 6
_cell_volume 1020.2(3)
_computing_cell_refinement 'Kuma Diffraction Software (Kuma, 1996)'
_computing_data_collection 'Kuma Diffraction Software (Kuma, 1996)'
_computing_data_reduction 'Kuma Diffraction Software (Kuma, 1995)'
_computing_molecular_graphics 'SHELXTL/PC (Sheldrick, 1990)'
_computing_publication_material 'SHELXL97 (Sheldrick, 1997)'
_computing_structure_refinement 'SHELXL97 (Sheldrick, 1997)'
_computing_structure_solution 'SHELXS97 (Sheldrick, 1997)'
_diffrn_ambient_temperature 295(2)
_diffrn_measured_fraction_theta_full .987
_diffrn_measured_fraction_theta_max .987
_diffrn_measurement_device_type 'Kuma KM-4'
_diffrn_measurement_method '\w/\q scans'
_diffrn_radiation_monochromator graphite
_diffrn_radiation_source 'fine-focus sealed tube'
_diffrn_radiation_type MoK\a
_diffrn_radiation_wavelength .71073
_diffrn_reflns_av_R_equivalents .036
_diffrn_reflns_av_sigmaI/netI .025
_diffrn_reflns_limit_h_max 8
_diffrn_reflns_limit_h_min -8
_diffrn_reflns_limit_k_max 9
_diffrn_reflns_limit_k_min 0
_diffrn_reflns_limit_l_max 31
_diffrn_reflns_limit_l_min 0
_diffrn_reflns_number 2911
_diffrn_reflns_theta_full 30.08
_diffrn_reflns_theta_max 30.08
_diffrn_reflns_theta_min 2.81
_diffrn_standards_decay_% 1.03
_diffrn_standards_interval_count 50
_diffrn_standards_number 2
_exptl_absorpt_coefficient_mu .091
_exptl_absorpt_correction_type none
_exptl_crystal_colour colourless
_exptl_crystal_density_diffrn 1.251
_exptl_crystal_density_meas ?
_exptl_crystal_density_method 'not measured'
_exptl_crystal_description pillar
_exptl_crystal_F_000 408
_exptl_crystal_size_max .6
_exptl_crystal_size_mid .6
_exptl_crystal_size_min .5
_refine_diff_density_max .18
_refine_diff_density_min -.16
_refine_ls_extinction_method none
_refine_ls_goodness_of_fit_ref 1.027
_refine_ls_hydrogen_treatment constr
_refine_ls_matrix_type full
_refine_ls_number_parameters 127
_refine_ls_number_reflns 1521
_refine_ls_number_restraints 1
_refine_ls_restrained_S_all 1.027
_refine_ls_R_factor_all .059
_refine_ls_R_factor_gt .042
_refine_ls_shift/su_max <0.001
_refine_ls_shift/su_mean .000
_refine_ls_structure_factor_coef Fsqd
_refine_ls_weighting_details 'w = 1/[\s^2^(Fo^2^)+(0.0719P)^2^+0.0319P] where P=(Fo^2^+2Fc^2^)/3'
_refine_ls_weighting_scheme calc
_refine_ls_wR_factor_gt .109
_refine_ls_wR_factor_ref .119
_reflns_number_gt 1142
_reflns_number_total 1521
_reflns_threshold_expression I>2\s(I)
_cod_data_source_file na1531.cif
_cod_data_source_block I
_cod_depositor_comments
;
The following automatic conversions were performed:

'_exptl_crystal_density_meas' value 'not measured' was changed to '?'
- the value is perceived as not measured.

Automatic conversion script
Id: cif_fix_values 3008 2015-01-20 13:52:24Z robertas 

The following automatic conversions were performed:

'_refine_ls_weighting_scheme' value 'calc w =
1/[\s^2^(Fo^2^)+(0.0719P)^2^+0.0319P] where P=(Fo^2^+2Fc^2^)/3' was
changed to 'calc'. New tag '_refine_ls_weighting_details' was
created. The value of the new tag was set to 'w =
1/[\s^2^(Fo^2^)+(0.0719P)^2^+0.0319P] where P=(Fo^2^+2Fc^2^)/3'.

Automatic conversion script
Id: cif_fix_values 3143 2015-03-26 13:38:13Z robertas 
;
_cod_database_code 2012509
_cod_database_fobs_code 2012509

loop_
_symmetry_equiv_pos_as_xyz
'x, y, z'
'-x, -y, z+1/2'
'x+1/2, -y, z'
'-x+1/2, y, z+1/2'

loop_
_atom_site_label
_atom_site_fract_x
_atom_site_fract_y
_atom_site_fract_z
_atom_site_U_iso_or_equiv
_atom_site_adp_type
_atom_site_calc_flag
_atom_site_refinement_flags
_atom_site_occupancy
_atom_site_disorder_assembly
_atom_site_disorder_group
_atom_site_type_symbol
C1 -.0668(3) .2458(2) .50348(9) .0431(4) Uani d . 1 . . C
C2 .0402(3) .1621(3) .45595(10) .0466(4) Uani d . 1 . . C
H2 .1769 .1035 .4624 .056 Uiso d R 1 . . H
C3 -.0479(3) .1632(3) .40043(9) .0462(4) Uani d . 1 . . C
H3 .0277 .1050 .3685 .055 Uiso d R 1 . . H
C4 -.2457(3) .2475(2) .38988(8) .0433(4) Uani d . 1 . . C
C5 -.3555(3) .3301(3) .43624(9) .0474(4) Uani d . 1 . . C
H5 -.4917 .3893 .4296 .057 Uiso d R 1 . . H
C6 -.2663(3) .3262(3) .49212(10) .0484(4) Uani d . 1 . . C
H6 -.3446 .3806 .5242 .058 Uiso d R 1 . . H
C7 .0232(4) .2545(3) .56295(10) .0514(5) Uani d . 1 . . C
H7 -.0708 .2986 .5935 .062 Uiso d R 1 . . H
C8 .2204(4) .2083(4) .57921(10) .0555(5) Uani d . 1 . . C
H8 .3175 .1571 .5506 .067 Uiso d R 1 . . H
C9 .2935(4) .2336(3) .64031(11) .0609(6) Uani d . 1 . . C
C10 .5926(7) .2157(6) .70424(17) .0968(11) Uani d . 1 . . C
H101 .7431 .1847 .7034 .116 Uiso d R 1 . . H
H102 .5759 .3411 .7168 .116 Uiso d R 1 . . H
H103 .5189 .1356 .7312 .116 Uiso d R 1 . . H
C11 -.5128(5) .3305(5) .31932(13) .0731(7) Uani d . 1 . . C
H111 -.5441 .3147 .2781 .088 Uiso d R 1 . . H
H112 -.6277 .2789 .3424 .088 Uiso d R 1 . . H
H113 -.4994 .4594 .3280 .088 Uiso d R 1 . . H
O1 .1843(4) .2841(4) .68057(10) .1010(8) Uani d . 1 . . O
O2 .5012(4) .1950(4) .64563(10) .0849(6) Uani d . 1 . . O
O3 -.3167(3) .2403(2) .33326(8) .0558(4) Uani d . 1 . . O

loop_
_atom_site_aniso_label
_atom_site_aniso_U_11
_atom_site_aniso_U_22
_atom_site_aniso_U_33
_atom_site_aniso_U_12
_atom_site_aniso_U_13
_atom_site_aniso_U_23
C1 .0481(9) .0401(9) .0411(9) -.0011(7) .0047(7) .0003(6)
C2 .0433(8) .0450(9) .0516(10) .0049(7) .0043(8) -.0019(7)
C3 .0478(10) .0458(9) .0451(10) .0034(7) .0080(8) -.0035(7)
C4 .0444(8) .0430(8) .0425(9) -.0035(7) .0012(8) .0015(7)
C5 .0432(9) .0487(10) .0504(10) .0054(7) .0024(8) -.0009(8)
C6 .0462(9) .0498(10) .0492(10) .0061(7) .0091(8) -.0050(7)
C7 .0561(11) .0553(12) .0429(11) .0036(8) .0048(8) -.0008(8)
C8 .0583(12) .0656(10) .0426(10) .0025(10) .0010(9) -.0018(9)
C9 .0661(14) .0702(14) .0463(12) .0037(11) -.0040(10) -.0024(9)
C10 .094(2) .129(3) .0670(19) .016(2) -.0303(17) -.0189(19)
C11 .0621(13) .101(2) .0564(14) .0122(13) -.0104(11) -.0007(14)
O1 .0865(15) .169(2) .0480(11) .0227(15) .0013(10) -.0200(12)
O2 .0747(12) .1230(16) .0569(11) .0195(11) -.0162(10) -.0228(11)
O3 .0568(8) .0668(9) .0439(8) .0049(7) -.0025(6) -.0022(6)

loop_
_atom_type_symbol
_atom_type_description
_atom_type_scat_dispersion_real
_atom_type_scat_dispersion_imag
_atom_type_scat_source
C C .0033 .0016 'International Tables Vol C Tables 4.2.6.8 and 6.1.1.4'
H H .0000 .0000 'International Tables Vol C Tables 4.2.6.8 and 6.1.1.4'
O O .0106 .0060 'International Tables Vol C Tables 4.2.6.8 and 6.1.1.4'

loop_
_geom_angle_atom_site_label_1
_geom_angle_atom_site_label_2
_geom_angle_atom_site_label_3
_geom_angle
_geom_angle_publ_flag
C2 C1 C7 123.1(2) y
C2 C3 C4 120.8(2) y
C3 C2 C1 120.9(2) y
C4 O3 C11 118.1(2) y
C5 C4 C3 119.5(2) y
C5 C6 C1 122.3(2) y
C6 C1 C2 117.4(2) y
C6 C1 C7 119.5(2) y
C6 C5 C4 119.2(2) y
C7 C8 C9 121.1(2) y
C8 C7 C1 126.9(2) y
C9 O2 C10 116.2(2) y
O1 C9 C8 125.7(2) y
O1 C9 O2 123.2(3) y
O2 C9 C8 111.1(2) y
O3 C4 C3 115.6(2) y
O3 C4 C5 125.0(2) y
C1 C2 H2 119.6 ?
C1 C6 H6 118.9 ?
C1 C7 H7 116.6 ?
C2 C3 H3 119.6 ?
C3 C2 H2 119.6 ?
C4 C3 H3 119.7 ?
C4 C5 H5 120.4 ?
C5 C6 H6 118.9 ?
C6 C5 H5 120.4 ?
C7 C8 H8 119.4 ?
C8 C7 H7 116.5 ?
C9 C8 H8 119.4 ?
O2 C10 H101 109.8 ?
O2 C10 H102 109.1 ?
O2 C10 H103 109.5 ?
O3 C11 H111 109.5 ?
O3 C11 H112 109.6 ?
O3 C11 H113 109.3 ?
H101 C10 H102 109.5 ?
H101 C10 H103 109.5 ?
H102 C10 H103 109.5 ?
H111 C11 H112 109.5 ?
H111 C11 H113 109.5 ?
H112 C11 H113 109.5 ?

loop_
_geom_bond_atom_site_label_1
_geom_bond_atom_site_label_2
_geom_bond_site_symmetry_2
_geom_bond_distance
_geom_bond_publ_flag
C1 C2 . 1.403(3) y
C1 C6 . 1.392(3) y
C1 C7 . 1.460(3) y
C2 C3 . 1.372(3) y
C3 C4 . 1.391(3) y
C4 C5 . 1.388(3) y
C4 O3 . 1.357(2) y
C5 C6 . 1.382(3) y
C7 C8 . 1.321(3) y
C8 C9 . 1.468(3) y
C9 O1 . 1.194(3) y
C9 O2 . 1.324(3) y
C10 O2 . 1.452(4) y
C11 O3 . 1.418(3) y
C2 H2 . .9600 ?
C3 H3 . .9600 ?
C5 H5 . .9600 ?
C6 H6 . .9600 ?
C7 H7 . .9600 ?
C8 H8 . .9600 ?
C10 H101 . .9600 ?
C10 H102 . .9600 ?
C10 H103 . .9600 ?
C11 H111 . .9600 ?
C11 H112 . .9600 ?
C11 H113 . .9600 ?

loop_
_geom_hbond_atom_site_label_D
_geom_hbond_atom_site_label_H
_geom_hbond_atom_site_label_A
_geom_hbond_site_symmetry_A
_geom_hbond_distance_DH
_geom_hbond_distance_HA
_geom_hbond_distance_DA
_geom_hbond_angle_DHA
C11 H111 O1 4_454 .96 2.39 3.336(4) 170

loop_
_geom_torsion_atom_site_label_1
_geom_torsion_atom_site_label_2
_geom_torsion_atom_site_label_3
_geom_torsion_atom_site_label_4
_geom_torsion
_geom_torsion_publ_flag
C6 C1 C2 C3 1.2(3) ?
C7 C1 C2 C3 -177.65(18) ?
C1 C2 C3 C4 .0(3) ?
C2 C3 C4 O3 179.91(18) ?
C2 C3 C4 C5 -.5(3) ?
O3 C4 C5 C6 179.31(17) ?
C3 C4 C5 C6 -.3(3) ?
C4 C5 C6 C1 1.5(3) ?
C2 C1 C6 C5 -1.9(3) ?
C7 C1 C6 C5 176.91(19) ?
C6 C1 C7 C8 -170.1(2) y
C2 C1 C7 C8 8.7(3) ?
C1 C7 C8 C9 176.6(2) ?
C7 C8 C9 O1 5.2(5) ?
C7 C8 C9 O2 -174.0(2) y
O1 C9 O2 C10 .6(5) ?
C8 C9 O2 C10 179.8(3) ?
C5 C4 O3 C11 3.0(3) ?
C3 C4 O3 C11 -177.4(2) ?

loop_
_cod_related_entry_id
_cod_related_entry_database
_cod_related_entry_code
1 ChemSpider 1361975
